data_7717740
loop_
_publ_author_name
'Liu, Chenghuan'
'Schmidtmann, Marc'
'M&#xfc;ller, Thomas'

_publ_section_title
;
 Synthesis and exploration of a 1<i>H</i>-germol-1-ide/pyridine bidentate
 ligand.
;
_journal_name_full 'Dalton transactions (Cambridge, England : 2003)'
_journal_paper_doi 10.1039/d4dt03134b
_journal_year 2024
_chemical_formula_structural (GeC4(CH3)3(Si(CH3)3)2)2Ge(C5H4N2Si(CH3)3)2
_chemical_formula_sum 'C40 H74 Ge3 N4 Si6'
_chemical_formula_weight 997.34
_space_group_crystal_system triclinic
_space_group_IT_number 2
_space_group_name_Hall '-P 1'
_space_group_name_H-M_alt 'P -1'
_atom_sites_solution_hydrogens difmap
_atom_sites_solution_primary direct
_atom_sites_solution_secondary difmap
_audit_creation_method SHELXL-2019/3
_audit_update_record
;
2024-10-21 deposited with the CCDC.	2024-12-10 downloaded from the CCDC.
;
_cell_angle_alpha 76.534(2)
_cell_angle_beta 82.7769(19)
_cell_angle_gamma 88.1701(19)
_cell_formula_units_Z 2
_cell_length_a 10.8498(5)
_cell_length_b 14.8521(7)
_cell_length_c 16.7213(8)
_cell_measurement_reflns_used 9845
_cell_measurement_temperature 100(2)
_cell_measurement_theta_max 36.29
_cell_measurement_theta_min 2.40
_cell_volume 2599.6(2)
_computing_cell_refinement 'Bruker SAINT V8.40B'
_computing_data_collection 'Bruker APEX3'
_computing_data_reduction 'Bruker SAINT V8.40B'
_computing_structure_refinement 'SHELXL-2019/2 (Sheldrick, 2019)'
_computing_structure_solution 'SHELXS-2013/1 (Sheldrick, 2013)'
_diffrn_ambient_temperature 100(2)
_diffrn_measured_fraction_theta_full 1.000
_diffrn_measured_fraction_theta_max 1.000
_diffrn_measurement_device_type 'Bruker Photon III CPAD'
_diffrn_measurement_method '\f and \w scans'
_diffrn_radiation_type MoK\a
_diffrn_radiation_wavelength 0.71073
_diffrn_reflns_av_R_equivalents 0.0468
_diffrn_reflns_av_unetI/netI 0.0266
_diffrn_reflns_Laue_measured_fraction_full 1.000
_diffrn_reflns_Laue_measured_fraction_max 1.000
_diffrn_reflns_limit_h_max 18
_diffrn_reflns_limit_h_min -18
_diffrn_reflns_limit_k_max 24
_diffrn_reflns_limit_k_min -24
_diffrn_reflns_limit_l_max 27
_diffrn_reflns_limit_l_min -27
_diffrn_reflns_number 208606
_diffrn_reflns_point_group_measured_fraction_full 1.000
_diffrn_reflns_point_group_measured_fraction_max 1.000
_diffrn_reflns_theta_full 25.242
_diffrn_reflns_theta_max 36.318
_diffrn_reflns_theta_min 1.262
_diffrn_source 'I\mS microfocus'
_exptl_absorpt_coefficient_mu 1.891
_exptl_absorpt_correction_T_max 1.0000
_exptl_absorpt_correction_T_min 0.8787
_exptl_absorpt_correction_type multi-scan
_exptl_absorpt_process_details 'SADABS-2016/2 (Sheldrick)'
_exptl_crystal_colour yellow
_exptl_crystal_density_diffrn 1.274
_exptl_crystal_description plate
_exptl_crystal_F_000 1044
_exptl_crystal_size_max 0.110
_exptl_crystal_size_mid 0.100
_exptl_crystal_size_min 0.030
_refine_diff_density_max 0.931
_refine_diff_density_min -0.719
_refine_diff_density_rms 0.082
_refine_ls_extinction_method none
_refine_ls_goodness_of_fit_ref 1.127
_refine_ls_hydrogen_treatment constr
_refine_ls_matrix_type full
_refine_ls_number_parameters 500
_refine_ls_number_reflns 25206
_refine_ls_number_restraints 0
_refine_ls_restrained_S_all 1.127
_refine_ls_R_factor_all 0.0390
_refine_ls_R_factor_gt 0.0300
_refine_ls_shift/su_max 0.002
_refine_ls_shift/su_mean 0.000
_refine_ls_structure_factor_coef Fsqd
_refine_ls_weighting_details 'w=1/[\s^2^(Fo^2^)+(0.0250P)^2^+1.7500P] where P=(Fo^2^+2Fc^2^)/3'
_refine_ls_weighting_scheme calc
_refine_ls_wR_factor_gt 0.0741
_refine_ls_wR_factor_ref 0.0771
_reflns_Friedel_coverage 0.000
_reflns_number_gt 21572
_reflns_number_total 25206
_reflns_threshold_expression 'I > 2\s(I)'
_cod_data_source_file d4dt03134b3.cif
_cod_data_source_block lch223b
_cod_database_code 7717740
_shelx_shelxl_version_number 2019/3
_shelx_space_group_comment
;
The symmetry employed for this shelxl refinement is uniquely defined
by the following loop, which should always be used as a source of
symmetry information in preference to the above space-group names.
They are only intended as comments.
;
_shelx_estimated_absorpt_t_min 0.819
_shelx_estimated_absorpt_t_max 0.945

loop_
_space_group_symop_operation_xyz
'x, y, z'
'-x, -y, -z'

loop_
_atom_site_label
_atom_site_type_symbol
_atom_site_fract_x
_atom_site_fract_y
_atom_site_fract_z
_atom_site_U_iso_or_equiv
_atom_site_adp_type
_atom_site_occupancy
_atom_site_site_symmetry_order
_atom_site_calc_flag
_atom_site_refinement_flags_posn
_atom_site_refinement_flags_adp
_atom_site_refinement_flags_occupancy
_atom_site_disorder_assembly
_atom_site_disorder_group
Ge1 Ge 0.24753(2) 0.12659(2) 0.19063(2) 0.01042(2) Uani 1 1 d . . . . .
Ge2 Ge 0.19542(2) 0.35328(2) 0.31068(2) 0.01110(2) Uani 1 1 d . . . . .
Ge3 Ge 0.28427(2) 0.19987(2) 0.30356(2) 0.01275(3) Uani 1 1 d . . . . .
Si1 Si 0.45300(3) -0.03269(2) 0.27763(2) 0.01333(6) Uani 1 1 d . . . . .
Si2 Si 0.17601(4) 0.25721(3) 0.00492(2) 0.01627(6) Uani 1 1 d . . . . .
Si3 Si -0.09228(4) 0.40248(3) 0.25057(2) 0.01976(7) Uani 1 1 d . . . . .
Si4 Si 0.35939(3) 0.32755(3) 0.47612(2) 0.01687(6) Uani 1 1 d . . . . .
Si5 Si 0.04416(3) -0.02705(3) 0.19126(2) 0.01556(6) Uani 1 1 d . . . . .
Si6 Si 0.29655(4) 0.55930(3) 0.22309(2) 0.01899(7) Uani 1 1 d . . . . .
N1 N 0.09829(9) 0.05810(7) 0.23627(6) 0.01295(16) Uani 1 1 d . . . . .
N2 N 0.09746(10) 0.12642(7) 0.35041(6) 0.01384(17) Uani 1 1 d . . . . .
N3 N 0.30229(10) 0.43885(7) 0.22983(6) 0.01403(17) Uani 1 1 d . . . . .
N4 N 0.41908(9) 0.30769(7) 0.20999(6) 0.01284(16) Uani 1 1 d . . . . .
C1 C 0.39384(10) 0.04540(8) 0.18601(7) 0.01258(18) Uani 1 1 d . . . . .
C2 C 0.45609(11) 0.07663(8) 0.10920(7) 0.01329(18) Uani 1 1 d . . . . .
C3 C 0.39235(11) 0.14613(8) 0.04718(7) 0.01436(19) Uani 1 1 d . . . . .
C4 C 0.27515(11) 0.17396(8) 0.07015(7) 0.01415(19) Uani 1 1 d . . . . .
C5 C 0.58796(12) 0.04970(10) 0.08295(8) 0.0198(2) Uani 1 1 d . . . . .
H5A H 0.641991 0.103891 0.072315 0.030 Uiso 1 1 calc R U . . .
H5B H 0.590679 0.026709 0.032367 0.030 Uiso 1 1 calc R U . . .
H5C H 0.616663 0.001035 0.127155 0.030 Uiso 1 1 calc R U . . .
C6 C 0.46513(14) 0.18333(10) -0.03659(8) 0.0208(2) Uani 1 1 d . . . . .
H6A H 0.414031 0.228136 -0.071049 0.031 Uiso 1 1 calc R U . . .
H6B H 0.488061 0.132170 -0.063479 0.031 Uiso 1 1 calc R U . . .
H6C H 0.540526 0.213831 -0.029601 0.031 Uiso 1 1 calc R U . . .
C7 C 0.32432(13) -0.06193(10) 0.36492(8) 0.0207(2) Uani 1 1 d . . . . .
H7A H 0.293560 -0.005154 0.381045 0.031 Uiso 1 1 calc R U . . .
H7B H 0.355453 -0.104343 0.412329 0.031 Uiso 1 1 calc R U . . .
H7C H 0.256551 -0.091611 0.347128 0.031 Uiso 1 1 calc R U . . .
C8 C 0.57922(13) 0.02520(10) 0.31396(9) 0.0206(2) Uani 1 1 d . . . . .
H8A H 0.645533 0.044727 0.268118 0.031 Uiso 1 1 calc R U . . .
H8B H 0.612962 -0.018334 0.359625 0.031 Uiso 1 1 calc R U . . .
H8C H 0.545176 0.079465 0.333126 0.031 Uiso 1 1 calc R U . . .
C9 C 0.51001(17) -0.14506(10) 0.25336(9) 0.0262(3) Uani 1 1 d . . . . .
H9A H 0.446951 -0.170416 0.227656 0.039 Uiso 1 1 calc R U . . .
H9B H 0.525775 -0.189059 0.304644 0.039 Uiso 1 1 calc R U . . .
H9C H 0.587087 -0.134418 0.215101 0.039 Uiso 1 1 calc R U . . .
C10 C 0.01195(14) 0.24412(12) 0.05621(11) 0.0278(3) Uani 1 1 d . . . . .
H10A H -0.021136 0.184800 0.052471 0.042 Uiso 1 1 calc R U . . .
H10B H -0.038764 0.294806 0.028417 0.042 Uiso 1 1 calc R U . . .
H10C H 0.009851 0.245890 0.114583 0.042 Uiso 1 1 calc R U . . .
C11 C 0.23629(15) 0.37720(10) -0.00906(10) 0.0240(3) Uani 1 1 d . . . . .
H11A H 0.245245 0.388976 0.045203 0.036 Uiso 1 1 calc R U . . .
H11B H 0.177885 0.422029 -0.036581 0.036 Uiso 1 1 calc R U . . .
H11C H 0.317311 0.383439 -0.043113 0.036 Uiso 1 1 calc R U . . .
C12 C 0.17065(19) 0.23392(13) -0.10032(10) 0.0330(4) Uani 1 1 d . . . . .
H12A H 0.249165 0.253145 -0.135196 0.049 Uiso 1 1 calc R U . . .
H12B H 0.101935 0.268867 -0.125902 0.049 Uiso 1 1 calc R U . . .
H12C H 0.158057 0.167591 -0.094741 0.049 Uiso 1 1 calc R U . . .
C13 C 0.02013(11) 0.38831(9) 0.32807(8) 0.0159(2) Uani 1 1 d . . . . .
C14 C -0.00645(11) 0.38101(9) 0.41089(8) 0.0159(2) Uani 1 1 d . . . . .
C15 C 0.09896(11) 0.36560(9) 0.46319(7) 0.01478(19) Uani 1 1 d . . . . .
C16 C 0.21599(11) 0.35888(8) 0.42482(7) 0.01343(18) Uani 1 1 d . . . . .
C17 C -0.13629(13) 0.38382(12) 0.45513(9) 0.0247(3) Uani 1 1 d . . . . .
H17A H -0.195853 0.397267 0.414399 0.037 Uiso 1 1 calc R U . . .
H17B H -0.141359 0.432258 0.486441 0.037 Uiso 1 1 calc R U . . .
H17C H -0.155895 0.323756 0.493240 0.037 Uiso 1 1 calc R U . . .
C18 C 0.06674(14) 0.35626(12) 0.55523(8) 0.0236(3) Uani 1 1 d . . . . .
H18A H 0.141831 0.340792 0.582699 0.035 Uiso 1 1 calc R U . . .
H18B H 0.005168 0.307035 0.577245 0.035 Uiso 1 1 calc R U . . .
H18C H 0.032313 0.414902 0.565515 0.035 Uiso 1 1 calc R U . . .
C19 C -0.00206(16) 0.43831(13) 0.14554(9) 0.0289(3) Uani 1 1 d . . . . .
H19A H 0.026524 0.502201 0.136680 0.043 Uiso 1 1 calc R U . . .
H19B H -0.055221 0.434265 0.103270 0.043 Uiso 1 1 calc R U . . .
H19C H 0.069850 0.397243 0.141583 0.043 Uiso 1 1 calc R U . . .
C20 C -0.20987(17) 0.49686(14) 0.25767(11) 0.0345(4) Uani 1 1 d . . . . .
H20A H -0.267201 0.478160 0.308741 0.052 Uiso 1 1 calc R U . . .
H20B H -0.256575 0.507801 0.209784 0.052 Uiso 1 1 calc R U . . .
H20C H -0.167156 0.553841 0.258176 0.052 Uiso 1 1 calc R U . . .
C21 C -0.17240(16) 0.28985(13) 0.26347(12) 0.0324(3) Uani 1 1 d . . . . .
H21A H -0.110365 0.241209 0.259285 0.049 Uiso 1 1 calc R U . . .
H21B H -0.226702 0.294914 0.220005 0.049 Uiso 1 1 calc R U . . .
H21C H -0.222231 0.274235 0.317899 0.049 Uiso 1 1 calc R U . . .
C22 C 0.49944(13) 0.34161(13) 0.39704(10) 0.0264(3) Uani 1 1 d . . . . .
H22A H 0.493313 0.299952 0.360077 0.040 Uiso 1 1 calc R U . . .
H22B H 0.574208 0.326472 0.424912 0.040 Uiso 1 1 calc R U . . .
H22C H 0.504297 0.405790 0.364640 0.040 Uiso 1 1 calc R U . . .
C23 C 0.38441(17) 0.40125(15) 0.54987(12) 0.0348(4) Uani 1 1 d . . . . .
H23A H 0.371913 0.466520 0.523467 0.052 Uiso 1 1 calc R U . . .
H23B H 0.469304 0.392241 0.564572 0.052 Uiso 1 1 calc R U . . .
H23C H 0.325088 0.383460 0.600069 0.052 Uiso 1 1 calc R U . . .
C24 C 0.35007(17) 0.20297(12) 0.53371(10) 0.0294(3) Uani 1 1 d . . . . .
H24A H 0.281140 0.194978 0.578626 0.044 Uiso 1 1 calc R U . . .
H24B H 0.428065 0.184628 0.556969 0.044 Uiso 1 1 calc R U . . .
H24C H 0.336124 0.164223 0.495611 0.044 Uiso 1 1 calc R U . . .
C25 C 0.03997(10) 0.07335(8) 0.31047(7) 0.01302(18) Uani 1 1 d . . . . .
C26 C -0.07803(12) 0.03545(10) 0.34658(8) 0.0192(2) Uani 1 1 d . . . . .
H26 H -0.119627 -0.002065 0.319571 0.023 Uiso 1 1 calc R U . . .
C27 C -0.13260(13) 0.05261(11) 0.42037(9) 0.0229(3) Uani 1 1 d . . . . .
H27 H -0.211710 0.027143 0.444117 0.027 Uiso 1 1 calc R U . . .
C28 C -0.07162(13) 0.10749(11) 0.46030(8) 0.0214(2) Uani 1 1 d . . . . .
H28 H -0.107493 0.120341 0.511292 0.026 Uiso 1 1 calc R U . . .
C29 C 0.04245(12) 0.14212(9) 0.42276(8) 0.0173(2) Uani 1 1 d . . . . .
H29 H 0.085156 0.179378 0.449401 0.021 Uiso 1 1 calc R U . . .
C30 C 0.14994(15) -0.03552(13) 0.09656(11) 0.0295(3) Uani 1 1 d . . . . .
H30A H 0.147733 0.022771 0.054722 0.044 Uiso 1 1 calc R U . . .
H30B H 0.122879 -0.086278 0.074551 0.044 Uiso 1 1 calc R U . . .
H30C H 0.234889 -0.047522 0.110567 0.044 Uiso 1 1 calc R U . . .
C31 C -0.11565(13) 0.00228(11) 0.16098(10) 0.0231(3) Uani 1 1 d . . . . .
H31A H -0.140903 0.062754 0.171665 0.035 Uiso 1 1 calc R U . . .
H31B H -0.174394 -0.045066 0.193550 0.035 Uiso 1 1 calc R U . . .
H31C H -0.115090 0.004476 0.101901 0.035 Uiso 1 1 calc R U . . .
C32 C 0.04274(18) -0.14307(11) 0.26490(12) 0.0315(3) Uani 1 1 d . . . . .
H32A H 0.128330 -0.163872 0.271287 0.047 Uiso 1 1 calc R U . . .
H32B H -0.000107 -0.187631 0.243162 0.047 Uiso 1 1 calc R U . . .
H32C H -0.000742 -0.138539 0.318858 0.047 Uiso 1 1 calc R U . . .
C33 C 0.39942(11) 0.40018(8) 0.18744(7) 0.01241(18) Uani 1 1 d . . . . .
C34 C 0.47978(12) 0.45390(9) 0.12140(8) 0.0169(2) Uani 1 1 d . . . . .
H34 H 0.465277 0.518467 0.103466 0.020 Uiso 1 1 calc R U . . .
C35 C 0.57877(12) 0.41317(9) 0.08304(8) 0.0182(2) Uani 1 1 d . . . . .
H35 H 0.633117 0.449728 0.039419 0.022 Uiso 1 1 calc R U . . .
C36 C 0.59905(12) 0.31814(9) 0.10837(8) 0.0163(2) Uani 1 1 d . . . . .
H36 H 0.666883 0.288485 0.083073 0.020 Uiso 1 1 calc R U . . .
C37 C 0.51646(11) 0.26916(9) 0.17166(8) 0.01466(19) Uani 1 1 d . . . . .
H37 H 0.528876 0.204312 0.189369 0.018 Uiso 1 1 calc R U . . .
C38 C 0.1703(2) 0.58548(11) 0.29986(12) 0.0392(5) Uani 1 1 d . . . . .
H38A H 0.089987 0.570225 0.285388 0.059 Uiso 1 1 calc R U . . .
H38B H 0.172006 0.651468 0.299668 0.059 Uiso 1 1 calc R U . . .
H38C H 0.182116 0.548613 0.355145 0.059 Uiso 1 1 calc R U . . .
C39 C 0.26116(17) 0.62730(11) 0.11885(10) 0.0302(3) Uani 1 1 d . . . . .
H39A H 0.337587 0.635641 0.079889 0.045 Uiso 1 1 calc R U . . .
H39B H 0.227329 0.688000 0.123819 0.045 Uiso 1 1 calc R U . . .
H39C H 0.200117 0.593746 0.098455 0.045 Uiso 1 1 calc R U . . .
C40 C 0.44692(19) 0.59934(12) 0.24612(12) 0.0338(4) Uani 1 1 d . . . . .
H40A H 0.458411 0.571432 0.303874 0.051 Uiso 1 1 calc R U . . .
H40B H 0.445773 0.666932 0.237276 0.051 Uiso 1 1 calc R U . . .
H40C H 0.515463 0.580650 0.209302 0.051 Uiso 1 1 calc R U . . .

loop_
_atom_site_aniso_label
_atom_site_aniso_U_11
_atom_site_aniso_U_22
_atom_site_aniso_U_33
_atom_site_aniso_U_23
_atom_site_aniso_U_13
_atom_site_aniso_U_12
Ge1 0.01005(5) 0.01223(5) 0.00870(5) -0.00181(4) -0.00095(4) -0.00077(4)
Ge2 0.01089(5) 0.01278(5) 0.00909(5) -0.00206(4) -0.00022(4) 0.00077(4)
Ge3 0.01465(5) 0.01330(5) 0.01134(5) -0.00392(4) -0.00403(4) 0.00215(4)
Si1 0.01406(13) 0.01448(14) 0.01116(13) -0.00208(11) -0.00248(11) 0.00140(11)
Si2 0.02128(16) 0.01503(14) 0.01271(14) -0.00140(11) -0.00640(12) 0.00040(12)
Si3 0.01529(15) 0.02655(18) 0.01744(16) -0.00428(14) -0.00502(12) 0.00582(13)
Si4 0.01643(15) 0.02220(17) 0.01350(14) -0.00578(12) -0.00478(12) 0.00115(12)
Si5 0.01412(14) 0.01640(15) 0.01727(15) -0.00570(12) -0.00194(11) -0.00290(11)
Si6 0.02612(18) 0.01235(14) 0.01572(15) -0.00186(12) 0.00502(13) 0.00154(13)
N1 0.0118(4) 0.0156(4) 0.0121(4) -0.0043(3) -0.0008(3) -0.0026(3)
N2 0.0143(4) 0.0156(4) 0.0112(4) -0.0030(3) 0.0004(3) -0.0022(3)
N3 0.0158(4) 0.0125(4) 0.0124(4) -0.0022(3) 0.0021(3) 0.0004(3)
N4 0.0126(4) 0.0134(4) 0.0121(4) -0.0029(3) 0.0000(3) -0.0004(3)
C1 0.0120(4) 0.0146(5) 0.0109(4) -0.0023(3) -0.0013(3) -0.0005(4)
C2 0.0121(4) 0.0159(5) 0.0120(4) -0.0039(4) -0.0003(3) -0.0009(4)
C3 0.0165(5) 0.0159(5) 0.0103(4) -0.0023(4) -0.0007(4) -0.0028(4)
C4 0.0170(5) 0.0145(5) 0.0106(4) -0.0014(4) -0.0026(4) -0.0012(4)
C5 0.0142(5) 0.0269(6) 0.0173(5) -0.0050(5) 0.0017(4) 0.0012(4)
C6 0.0240(6) 0.0242(6) 0.0114(5) -0.0011(4) 0.0033(4) -0.0025(5)
C7 0.0199(5) 0.0232(6) 0.0151(5) 0.0025(4) 0.0000(4) -0.0006(5)
C8 0.0190(5) 0.0233(6) 0.0197(6) -0.0025(5) -0.0071(4) -0.0015(5)
C9 0.0415(8) 0.0195(6) 0.0181(6) -0.0054(5) -0.0055(6) 0.0087(6)
C10 0.0204(6) 0.0290(7) 0.0318(7) -0.0012(6) -0.0069(5) 0.0023(5)
C11 0.0299(7) 0.0162(5) 0.0242(6) -0.0021(5) -0.0018(5) -0.0015(5)
C12 0.0496(10) 0.0339(8) 0.0199(6) -0.0092(6) -0.0170(7) 0.0045(7)
C13 0.0130(4) 0.0200(5) 0.0144(5) -0.0037(4) -0.0015(4) 0.0024(4)
C14 0.0127(4) 0.0190(5) 0.0149(5) -0.0033(4) 0.0010(4) 0.0015(4)
C15 0.0166(5) 0.0155(5) 0.0115(4) -0.0027(4) 0.0003(4) 0.0005(4)
C16 0.0144(4) 0.0150(5) 0.0110(4) -0.0034(4) -0.0014(3) -0.0001(4)
C17 0.0143(5) 0.0363(8) 0.0214(6) -0.0060(5) 0.0033(4) 0.0030(5)
C18 0.0232(6) 0.0346(7) 0.0116(5) -0.0052(5) 0.0023(4) 0.0013(5)
C19 0.0279(7) 0.0406(9) 0.0176(6) -0.0052(6) -0.0052(5) 0.0070(6)
C20 0.0282(7) 0.0428(10) 0.0296(8) -0.0044(7) -0.0051(6) 0.0180(7)
C21 0.0272(7) 0.0389(9) 0.0331(8) -0.0066(7) -0.0125(6) -0.0051(6)
C22 0.0166(5) 0.0403(8) 0.0240(6) -0.0099(6) -0.0040(5) -0.0009(5)
C23 0.0295(8) 0.0509(11) 0.0343(8) -0.0275(8) -0.0095(6) 0.0004(7)
C24 0.0344(8) 0.0280(7) 0.0232(7) 0.0024(5) -0.0106(6) 0.0060(6)
C25 0.0112(4) 0.0148(5) 0.0123(4) -0.0017(4) -0.0007(3) -0.0011(4)
C26 0.0135(5) 0.0269(6) 0.0170(5) -0.0055(5) 0.0019(4) -0.0065(4)
C27 0.0164(5) 0.0321(7) 0.0186(6) -0.0054(5) 0.0046(4) -0.0076(5)
C28 0.0202(6) 0.0273(6) 0.0154(5) -0.0059(5) 0.0055(4) -0.0047(5)
C29 0.0191(5) 0.0196(5) 0.0128(5) -0.0047(4) 0.0018(4) -0.0031(4)
C30 0.0245(7) 0.0372(8) 0.0324(8) -0.0233(7) 0.0065(6) -0.0103(6)
C31 0.0187(5) 0.0289(7) 0.0249(6) -0.0099(5) -0.0067(5) -0.0028(5)
C32 0.0403(9) 0.0180(6) 0.0367(8) -0.0025(6) -0.0130(7) -0.0052(6)
C33 0.0139(4) 0.0136(4) 0.0097(4) -0.0028(3) -0.0006(3) -0.0014(4)
C34 0.0196(5) 0.0149(5) 0.0139(5) -0.0016(4) 0.0037(4) -0.0012(4)
C35 0.0187(5) 0.0188(5) 0.0153(5) -0.0035(4) 0.0046(4) -0.0036(4)
C36 0.0146(5) 0.0187(5) 0.0157(5) -0.0060(4) 0.0023(4) -0.0010(4)
C37 0.0124(4) 0.0155(5) 0.0159(5) -0.0045(4) 0.0004(4) -0.0003(4)
C38 0.0558(12) 0.0172(6) 0.0353(9) -0.0036(6) 0.0235(8) 0.0055(7)
C39 0.0345(8) 0.0224(7) 0.0274(7) 0.0057(5) -0.0023(6) 0.0034(6)
C40 0.0472(10) 0.0213(7) 0.0372(9) -0.0107(6) -0.0128(8) -0.0045(7)

loop_
_atom_type_symbol
_atom_type_description
_atom_type_scat_dispersion_real
_atom_type_scat_dispersion_imag
_atom_type_scat_source
C C 0.0033 0.0016 'International Tables Vol C Tables 4.2.6.8 and 6.1.1.4'
H H 0.0000 0.0000 'International Tables Vol C Tables 4.2.6.8 and 6.1.1.4'
N N 0.0061 0.0033 'International Tables Vol C Tables 4.2.6.8 and 6.1.1.4'
Si Si 0.0817 0.0704 'International Tables Vol C Tables 4.2.6.8 and 6.1.1.4'
Ge Ge 0.1547 1.8001 'International Tables Vol C Tables 4.2.6.8 and 6.1.1.4'

loop_
_geom_angle_atom_site_label_1
_geom_angle_atom_site_label_2
_geom_angle_atom_site_label_3
_geom_angle
_geom_angle_site_symmetry_1
_geom_angle_site_symmetry_3
_geom_angle_publ_flag
N1 Ge1 C4 117.64(5) . . ?
N1 Ge1 C1 112.13(5) . . ?
C4 Ge1 C1 90.67(5) . . ?
N1 Ge1 Ge3 101.98(3) . . ?
C4 Ge1 Ge3 130.34(4) . . ?
C1 Ge1 Ge3 101.44(3) . . ?
N3 Ge2 C13 116.98(5) . . ?
N3 Ge2 C16 112.12(5) . . ?
C13 Ge2 C16 90.58(5) . . ?
N3 Ge2 Ge3 104.18(3) . . ?
C13 Ge2 Ge3 128.39(4) . . ?
C16 Ge2 Ge3 101.89(4) . . ?
N2 Ge3 N4 154.03(4) . . ?
N2 Ge3 Ge1 76.46(3) . . ?
N4 Ge3 Ge1 90.19(3) . . ?
N2 Ge3 Ge2 92.96(3) . . ?
N4 Ge3 Ge2 74.70(3) . . ?
Ge1 Ge3 Ge2 120.885(7) . . ?
C1 Si1 C7 109.88(6) . . ?
C1 Si1 C8 110.70(6) . . ?
C7 Si1 C8 107.95(7) . . ?
C1 Si1 C9 111.02(6) . . ?
C7 Si1 C9 106.67(7) . . ?
C8 Si1 C9 110.49(7) . . ?
C4 Si2 C11 109.16(6) . . ?
C4 Si2 C10 108.42(6) . . ?
C11 Si2 C10 112.28(8) . . ?
C4 Si2 C12 113.46(7) . . ?
C11 Si2 C12 108.38(8) . . ?
C10 Si2 C12 105.17(9) . . ?
C13 Si3 C21 108.67(7) . . ?
C13 Si3 C19 107.45(7) . . ?
C21 Si3 C19 111.15(9) . . ?
C13 Si3 C20 113.71(8) . . ?
C21 Si3 C20 110.10(9) . . ?
C19 Si3 C20 105.72(8) . . ?
C16 Si4 C22 110.35(6) . . ?
C16 Si4 C24 109.07(7) . . ?
C22 Si4 C24 108.07(8) . . ?
C16 Si4 C23 113.16(7) . . ?
C22 Si4 C23 106.93(8) . . ?
C24 Si4 C23 109.12(9) . . ?
N1 Si5 C30 110.11(6) . . ?
N1 Si5 C32 110.30(7) . . ?
C30 Si5 C32 107.28(9) . . ?
N1 Si5 C31 110.96(6) . . ?
C30 Si5 C31 108.24(8) . . ?
C32 Si5 C31 109.86(8) . . ?
N3 Si6 C38 109.49(7) . . ?
N3 Si6 C40 110.02(7) . . ?
C38 Si6 C40 108.62(10) . . ?
N3 Si6 C39 112.51(7) . . ?
C38 Si6 C39 106.45(9) . . ?
C40 Si6 C39 109.62(8) . . ?
C25 N1 Si5 121.18(8) . . ?
C25 N1 Ge1 116.49(8) . . ?
Si5 N1 Ge1 122.12(6) . . ?
C29 N2 C25 119.97(11) . . ?
C29 N2 Ge3 114.42(8) . . ?
C25 N2 Ge3 125.58(8) . . ?
C33 N3 Si6 120.62(8) . . ?
C33 N3 Ge2 115.96(8) . . ?
Si6 N3 Ge2 122.36(6) . . ?
C37 N4 C33 119.79(10) . . ?
C37 N4 Ge3 114.20(8) . . ?
C33 N4 Ge3 125.68(8) . . ?
C2 C1 Si1 127.70(9) . . ?
C2 C1 Ge1 105.16(8) . . ?
Si1 C1 Ge1 125.04(6) . . ?
C1 C2 C3 118.03(10) . . ?
C1 C2 C5 124.41(11) . . ?
C3 C2 C5 117.49(10) . . ?
C4 C3 C2 118.69(10) . . ?
C4 C3 C6 123.99(11) . . ?
C2 C3 C6 117.28(11) . . ?
C3 C4 Si2 127.01(9) . . ?
C3 C4 Ge1 104.83(8) . . ?
Si2 C4 Ge1 127.21(7) . . ?
C2 C5 H5A 109.5 . . ?
C2 C5 H5B 109.5 . . ?
H5A C5 H5B 109.5 . . ?
C2 C5 H5C 109.5 . . ?
H5A C5 H5C 109.5 . . ?
H5B C5 H5C 109.5 . . ?
C3 C6 H6A 109.5 . . ?
C3 C6 H6B 109.5 . . ?
H6A C6 H6B 109.5 . . ?
C3 C6 H6C 109.5 . . ?
H6A C6 H6C 109.5 . . ?
H6B C6 H6C 109.5 . . ?
Si1 C7 H7A 109.5 . . ?
Si1 C7 H7B 109.5 . . ?
H7A C7 H7B 109.5 . . ?
Si1 C7 H7C 109.5 . . ?
H7A C7 H7C 109.5 . . ?
H7B C7 H7C 109.5 . . ?
Si1 C8 H8A 109.5 . . ?
Si1 C8 H8B 109.5 . . ?
H8A C8 H8B 109.5 . . ?
Si1 C8 H8C 109.5 . . ?
H8A C8 H8C 109.5 . . ?
H8B C8 H8C 109.5 . . ?
Si1 C9 H9A 109.5 . . ?
Si1 C9 H9B 109.5 . . ?
H9A C9 H9B 109.5 . . ?
Si1 C9 H9C 109.5 . . ?
H9A C9 H9C 109.5 . . ?
H9B C9 H9C 109.5 . . ?
Si2 C10 H10A 109.5 . . ?
Si2 C10 H10B 109.5 . . ?
H10A C10 H10B 109.5 . . ?
Si2 C10 H10C 109.5 . . ?
H10A C10 H10C 109.5 . . ?
H10B C10 H10C 109.5 . . ?
Si2 C11 H11A 109.5 . . ?
Si2 C11 H11B 109.5 . . ?
H11A C11 H11B 109.5 . . ?
Si2 C11 H11C 109.5 . . ?
H11A C11 H11C 109.5 . . ?
H11B C11 H11C 109.5 . . ?
Si2 C12 H12A 109.5 . . ?
Si2 C12 H12B 109.5 . . ?
H12A C12 H12B 109.5 . . ?
Si2 C12 H12C 109.5 . . ?
H12A C12 H12C 109.5 . . ?
H12B C12 H12C 109.5 . . ?
C14 C13 Si3 127.20(9) . . ?
C14 C13 Ge2 105.59(9) . . ?
Si3 C13 Ge2 125.95(7) . . ?
C13 C14 C15 118.51(11) . . ?
C13 C14 C17 124.20(12) . . ?
C15 C14 C17 117.26(11) . . ?
C16 C15 C14 118.02(11) . . ?
C16 C15 C18 124.50(12) . . ?
C14 C15 C18 117.46(11) . . ?
C15 C16 Si4 126.50(9) . . ?
C15 C16 Ge2 105.52(8) . . ?
Si4 C16 Ge2 125.90(6) . . ?
C14 C17 H17A 109.5 . . ?
C14 C17 H17B 109.5 . . ?
H17A C17 H17B 109.5 . . ?
C14 C17 H17C 109.5 . . ?
H17A C17 H17C 109.5 . . ?
H17B C17 H17C 109.5 . . ?
C15 C18 H18A 109.5 . . ?
C15 C18 H18B 109.5 . . ?
H18A C18 H18B 109.5 . . ?
C15 C18 H18C 109.5 . . ?
H18A C18 H18C 109.5 . . ?
H18B C18 H18C 109.5 . . ?
Si3 C19 H19A 109.5 . . ?
Si3 C19 H19B 109.5 . . ?
H19A C19 H19B 109.5 . . ?
Si3 C19 H19C 109.5 . . ?
H19A C19 H19C 109.5 . . ?
H19B C19 H19C 109.5 . . ?
Si3 C20 H20A 109.5 . . ?
Si3 C20 H20B 109.5 . . ?
H20A C20 H20B 109.5 . . ?
Si3 C20 H20C 109.5 . . ?
H20A C20 H20C 109.5 . . ?
H20B C20 H20C 109.5 . . ?
Si3 C21 H21A 109.5 . . ?
Si3 C21 H21B 109.5 . . ?
H21A C21 H21B 109.5 . . ?
Si3 C21 H21C 109.5 . . ?
H21A C21 H21C 109.5 . . ?
H21B C21 H21C 109.5 . . ?
Si4 C22 H22A 109.5 . . ?
Si4 C22 H22B 109.5 . . ?
H22A C22 H22B 109.5 . . ?
Si4 C22 H22C 109.5 . . ?
H22A C22 H22C 109.5 . . ?
H22B C22 H22C 109.5 . . ?
Si4 C23 H23A 109.5 . . ?
Si4 C23 H23B 109.5 . . ?
H23A C23 H23B 109.5 . . ?
Si4 C23 H23C 109.5 . . ?
H23A C23 H23C 109.5 . . ?
H23B C23 H23C 109.5 . . ?
Si4 C24 H24A 109.5 . . ?
Si4 C24 H24B 109.5 . . ?
H24A C24 H24B 109.5 . . ?
Si4 C24 H24C 109.5 . . ?
H24A C24 H24C 109.5 . . ?
H24B C24 H24C 109.5 . . ?
N2 C25 N1 118.95(10) . . ?
N2 C25 C26 118.55(11) . . ?
N1 C25 C26 122.50(11) . . ?
C27 C26 C25 120.50(12) . . ?
C27 C26 H26 119.8 . . ?
C25 C26 H26 119.8 . . ?
C26 C27 C28 119.90(12) . . ?
C26 C27 H27 120.0 . . ?
C28 C27 H27 120.0 . . ?
C29 C28 C27 117.16(12) . . ?
C29 C28 H28 121.4 . . ?
C27 C28 H28 121.4 . . ?
N2 C29 C28 123.93(12) . . ?
N2 C29 H29 118.0 . . ?
C28 C29 H29 118.0 . . ?
Si5 C30 H30A 109.5 . . ?
Si5 C30 H30B 109.5 . . ?
H30A C30 H30B 109.5 . . ?
Si5 C30 H30C 109.5 . . ?
H30A C30 H30C 109.5 . . ?
H30B C30 H30C 109.5 . . ?
Si5 C31 H31A 109.5 . . ?
Si5 C31 H31B 109.5 . . ?
H31A C31 H31B 109.5 . . ?
Si5 C31 H31C 109.5 . . ?
H31A C31 H31C 109.5 . . ?
H31B C31 H31C 109.5 . . ?
Si5 C32 H32A 109.5 . . ?
Si5 C32 H32B 109.5 . . ?
H32A C32 H32B 109.5 . . ?
Si5 C32 H32C 109.5 . . ?
H32A C32 H32C 109.5 . . ?
H32B C32 H32C 109.5 . . ?
N4 C33 N3 118.89(10) . . ?
N4 C33 C34 118.78(11) . . ?
N3 C33 C34 122.33(11) . . ?
C35 C34 C33 120.46(12) . . ?
C35 C34 H34 119.8 . . ?
C33 C34 H34 119.8 . . ?
C34 C35 C36 119.86(11) . . ?
C34 C35 H35 120.1 . . ?
C36 C35 H35 120.1 . . ?
C37 C36 C35 117.10(11) . . ?
C37 C36 H36 121.4 . . ?
C35 C36 H36 121.4 . . ?
N4 C37 C36 123.95(12) . . ?
N4 C37 H37 118.0 . . ?
C36 C37 H37 118.0 . . ?
Si6 C38 H38A 109.5 . . ?
Si6 C38 H38B 109.5 . . ?
H38A C38 H38B 109.5 . . ?
Si6 C38 H38C 109.5 . . ?
H38A C38 H38C 109.5 . . ?
H38B C38 H38C 109.5 . . ?
Si6 C39 H39A 109.5 . . ?
Si6 C39 H39B 109.5 . . ?
H39A C39 H39B 109.5 . . ?
Si6 C39 H39C 109.5 . . ?
H39A C39 H39C 109.5 . . ?
H39B C39 H39C 109.5 . . ?
Si6 C40 H40A 109.5 . . ?
Si6 C40 H40B 109.5 . . ?
H40A C40 H40B 109.5 . . ?
Si6 C40 H40C 109.5 . . ?
H40A C40 H40C 109.5 . . ?
H40B C40 H40C 109.5 . . ?

loop_
_geom_bond_atom_site_label_1
_geom_bond_atom_site_label_2
_geom_bond_distance
_geom_bond_site_symmetry_2
_geom_bond_publ_flag
Ge1 N1 1.9162(10) . ?
Ge1 C4 1.9609(12) . ?
Ge1 C1 1.9672(12) . ?
Ge1 Ge3 2.4664(2) . ?
Ge2 N3 1.9202(10) . ?
Ge2 C13 1.9597(12) . ?
Ge2 C16 1.9702(12) . ?
Ge2 Ge3 2.4682(2) . ?
Ge3 N2 2.2926(10) . ?
Ge3 N4 2.3578(10) . ?
Si1 C1 1.8644(12) . ?
Si1 C7 1.8707(14) . ?
Si1 C8 1.8738(14) . ?
Si1 C9 1.8760(15) . ?
Si2 C4 1.8594(12) . ?
Si2 C11 1.8708(15) . ?
Si2 C10 1.8714(16) . ?
Si2 C12 1.8789(16) . ?
Si3 C13 1.8615(13) . ?
Si3 C21 1.8651(19) . ?
Si3 C19 1.8685(16) . ?
Si3 C20 1.8793(17) . ?
Si4 C16 1.8645(12) . ?
Si4 C22 1.8675(16) . ?
Si4 C24 1.8758(17) . ?
Si4 C23 1.8773(16) . ?
Si5 N1 1.7643(11) . ?
Si5 C30 1.8620(16) . ?
Si5 C32 1.8694(16) . ?
Si5 C31 1.8768(14) . ?
Si6 N3 1.7657(11) . ?
Si6 C38 1.8525(17) . ?
Si6 C40 1.8683(19) . ?
Si6 C39 1.8786(16) . ?
N1 C25 1.3839(15) . ?
N2 C29 1.3473(16) . ?
N2 C25 1.3556(16) . ?
N3 C33 1.3805(15) . ?
N4 C37 1.3478(15) . ?
N4 C33 1.3546(15) . ?
C1 C2 1.3584(16) . ?
C2 C3 1.5018(17) . ?
C2 C5 1.5124(17) . ?
C3 C4 1.3612(17) . ?
C3 C6 1.5099(17) . ?
C5 H5A 0.9800 . ?
C5 H5B 0.9800 . ?
C5 H5C 0.9800 . ?
C6 H6A 0.9800 . ?
C6 H6B 0.9800 . ?
C6 H6C 0.9800 . ?
C7 H7A 0.9800 . ?
C7 H7B 0.9800 . ?
C7 H7C 0.9800 . ?
C8 H8A 0.9800 . ?
C8 H8B 0.9800 . ?
C8 H8C 0.9800 . ?
C9 H9A 0.9800 . ?
C9 H9B 0.9800 . ?
C9 H9C 0.9800 . ?
C10 H10A 0.9800 . ?
C10 H10B 0.9800 . ?
C10 H10C 0.9800 . ?
C11 H11A 0.9800 . ?
C11 H11B 0.9800 . ?
C11 H11C 0.9800 . ?
C12 H12A 0.9800 . ?
C12 H12B 0.9800 . ?
C12 H12C 0.9800 . ?
C13 C14 1.3582(17) . ?
C14 C15 1.5056(18) . ?
C14 C17 1.5107(18) . ?
C15 C16 1.3604(17) . ?
C15 C18 1.5095(18) . ?
C17 H17A 0.9800 . ?
C17 H17B 0.9800 . ?
C17 H17C 0.9800 . ?
C18 H18A 0.9800 . ?
C18 H18B 0.9800 . ?
C18 H18C 0.9800 . ?
C19 H19A 0.9800 . ?
C19 H19B 0.9800 . ?
C19 H19C 0.9800 . ?
C20 H20A 0.9800 . ?
C20 H20B 0.9800 . ?
C20 H20C 0.9800 . ?
C21 H21A 0.9800 . ?
C21 H21B 0.9800 . ?
C21 H21C 0.9800 . ?
C22 H22A 0.9800 . ?
C22 H22B 0.9800 . ?
C22 H22C 0.9800 . ?
C23 H23A 0.9800 . ?
C23 H23B 0.9800 . ?
C23 H23C 0.9800 . ?
C24 H24A 0.9800 . ?
C24 H24B 0.9800 . ?
C24 H24C 0.9800 . ?
C25 C26 1.4191(17) . ?
C26 C27 1.3752(19) . ?
C26 H26 0.9500 . ?
C27 C28 1.395(2) . ?
C27 H27 0.9500 . ?
C28 C29 1.3731(18) . ?
C28 H28 0.9500 . ?
C29 H29 0.9500 . ?
C30 H30A 0.9800 . ?
C30 H30B 0.9800 . ?
C30 H30C 0.9800 . ?
C31 H31A 0.9800 . ?
C31 H31B 0.9800 . ?
C31 H31C 0.9800 . ?
C32 H32A 0.9800 . ?
C32 H32B 0.9800 . ?
C32 H32C 0.9800 . ?
C33 C34 1.4171(17) . ?
C34 C35 1.3773(18) . ?
C34 H34 0.9500 . ?
C35 C36 1.3946(19) . ?
C35 H35 0.9500 . ?
C36 C37 1.3772(17) . ?
C36 H36 0.9500 . ?
C37 H37 0.9500 . ?
C38 H38A 0.9800 . ?
C38 H38B 0.9800 . ?
C38 H38C 0.9800 . ?
C39 H39A 0.9800 . ?
C39 H39B 0.9800 . ?
C39 H39C 0.9800 . ?
C40 H40A 0.9800 . ?
C40 H40B 0.9800 . ?
C40 H40C 0.9800 . ?

loop_
_geom_torsion_atom_site_label_1
_geom_torsion_atom_site_label_2
_geom_torsion_atom_site_label_3
_geom_torsion_atom_site_label_4
_geom_torsion
_geom_torsion_site_symmetry_1
_geom_torsion_site_symmetry_2
_geom_torsion_site_symmetry_3
_geom_torsion_site_symmetry_4
_geom_torsion_publ_flag
C30 Si5 N1 C25 -175.77(11) . . . . ?
C32 Si5 N1 C25 -57.56(12) . . . . ?
C31 Si5 N1 C25 64.41(11) . . . . ?
C30 Si5 N1 Ge1 -1.12(10) . . . . ?
C32 Si5 N1 Ge1 117.10(9) . . . . ?
C31 Si5 N1 Ge1 -120.93(8) . . . . ?
C38 Si6 N3 C33 -170.73(12) . . . . ?
C40 Si6 N3 C33 -51.42(12) . . . . ?
C39 Si6 N3 C33 71.12(12) . . . . ?
C38 Si6 N3 Ge2 -2.97(11) . . . . ?
C40 Si6 N3 Ge2 116.34(9) . . . . ?
C39 Si6 N3 Ge2 -121.12(8) . . . . ?
C7 Si1 C1 C2 -175.02(11) . . . . ?
C8 Si1 C1 C2 65.83(13) . . . . ?
C9 Si1 C1 C2 -57.27(13) . . . . ?
C7 Si1 C1 Ge1 23.96(10) . . . . ?
C8 Si1 C1 Ge1 -95.18(8) . . . . ?
C9 Si1 C1 Ge1 141.72(8) . . . . ?
Si1 C1 C2 C3 -174.60(9) . . . . ?
Ge1 C1 C2 C3 -10.62(13) . . . . ?
Si1 C1 C2 C5 2.30(19) . . . . ?
Ge1 C1 C2 C5 166.27(10) . . . . ?
C1 C2 C3 C4 -0.68(17) . . . . ?
C5 C2 C3 C4 -177.80(12) . . . . ?
C1 C2 C3 C6 177.28(11) . . . . ?
C5 C2 C3 C6 0.17(17) . . . . ?
C2 C3 C4 Si2 -179.00(9) . . . . ?
C6 C3 C4 Si2 3.18(19) . . . . ?
C2 C3 C4 Ge1 11.57(13) . . . . ?
C6 C3 C4 Ge1 -166.25(10) . . . . ?
C11 Si2 C4 C3 -73.49(13) . . . . ?
C10 Si2 C4 C3 163.92(12) . . . . ?
C12 Si2 C4 C3 47.48(14) . . . . ?
C11 Si2 C4 Ge1 93.64(9) . . . . ?
C10 Si2 C4 Ge1 -28.95(10) . . . . ?
C12 Si2 C4 Ge1 -145.39(9) . . . . ?
C21 Si3 C13 C14 -73.73(14) . . . . ?
C19 Si3 C13 C14 165.90(13) . . . . ?
C20 Si3 C13 C14 49.26(15) . . . . ?
C21 Si3 C13 Ge2 91.54(10) . . . . ?
C19 Si3 C13 Ge2 -28.83(11) . . . . ?
C20 Si3 C13 Ge2 -145.47(9) . . . . ?
Si3 C13 C14 C15 177.29(10) . . . . ?
Ge2 C13 C14 C15 9.63(14) . . . . ?
Si3 C13 C14 C17 -0.3(2) . . . . ?
Ge2 C13 C14 C17 -168.01(12) . . . . ?
C13 C14 C15 C16 -0.59(18) . . . . ?
C17 C14 C15 C16 177.21(12) . . . . ?
C13 C14 C15 C18 -179.09(13) . . . . ?
C17 C14 C15 C18 -1.28(18) . . . . ?
C14 C15 C16 Si4 -173.00(9) . . . . ?
C18 C15 C16 Si4 5.38(19) . . . . ?
C14 C15 C16 Ge2 -8.77(14) . . . . ?
C18 C15 C16 Ge2 169.61(11) . . . . ?
C22 Si4 C16 C15 -173.11(12) . . . . ?
C24 Si4 C16 C15 68.32(13) . . . . ?
C23 Si4 C16 C15 -53.34(14) . . . . ?
C22 Si4 C16 Ge2 25.75(10) . . . . ?
C24 Si4 C16 Ge2 -92.82(9) . . . . ?
C23 Si4 C16 Ge2 145.52(9) . . . . ?
C29 N2 C25 N1 -179.94(11) . . . . ?
Ge3 N2 C25 N1 2.37(16) . . . . ?
C29 N2 C25 C26 0.01(18) . . . . ?
Ge3 N2 C25 C26 -177.68(9) . . . . ?
Si5 N1 C25 N2 167.72(9) . . . . ?
Ge1 N1 C25 N2 -7.22(14) . . . . ?
Si5 N1 C25 C26 -12.23(16) . . . . ?
Ge1 N1 C25 C26 172.83(10) . . . . ?
N2 C25 C26 C27 0.2(2) . . . . ?
N1 C25 C26 C27 -179.87(13) . . . . ?
C25 C26 C27 C28 -0.2(2) . . . . ?
C26 C27 C28 C29 -0.1(2) . . . . ?
C25 N2 C29 C28 -0.2(2) . . . . ?
Ge3 N2 C29 C28 177.70(11) . . . . ?
C27 C28 C29 N2 0.3(2) . . . . ?
C37 N4 C33 N3 -177.27(11) . . . . ?
Ge3 N4 C33 N3 9.68(15) . . . . ?
C37 N4 C33 C34 2.38(17) . . . . ?
Ge3 N4 C33 C34 -170.66(9) . . . . ?
Si6 N3 C33 N4 162.91(9) . . . . ?
Ge2 N3 C33 N4 -5.60(14) . . . . ?
Si6 N3 C33 C34 -16.74(16) . . . . ?
Ge2 N3 C33 C34 174.75(9) . . . . ?
N4 C33 C34 C35 -2.41(19) . . . . ?
N3 C33 C34 C35 177.24(12) . . . . ?
C33 C34 C35 C36 1.0(2) . . . . ?
C34 C35 C36 C37 0.30(19) . . . . ?
C33 N4 C37 C36 -1.07(18) . . . . ?
Ge3 N4 C37 C36 172.74(10) . . . . ?
C35 C36 C37 N4 -0.32(19) . . . . ?
